data_1509894
loop_
_publ_author_name
'Jansen, M.'
'Brachtel, G.'

_publ_section_title
;
 Ag3 B O3-II, eine neue Form von Silber(I)-Orthoborat
;
_journal_name_full 'Zeitschrift fuer Anorganische und Allgemeine Chemie'
_journal_page_first 42
_journal_page_last 46
_journal_paper_doi 10.1002/zaac.19824890106
_journal_volume 489
_journal_year 1982
_chemical_formula_sum 'Ag3 B O3'
_space_group_IT_number 167
_symmetry_space_group_name_Hall '-R 3 2"c'
_symmetry_space_group_name_H-M 'R -3 c :H'
_cell_angle_alpha 90
_cell_angle_beta 90
_cell_angle_gamma 120
_cell_formula_units_Z 12
_cell_length_a 9.878
_cell_length_b 9.878
_cell_length_c 13.512
_cell_volume 1141.795
_citation_journal_id_ASTM ZAACAB
_cod_data_source_file silver3-x_18.cif
_cod_data_source_block Ag3B1O3
_cod_original_cell_volume 1141.796
_cod_original_formula_sum 'Ag3 B1 O3'
_cod_database_code 1509894

loop_
_symmetry_equiv_pos_as_xyz
x,y,z
-y,x-y,z
-x+y,-x,z
y,x,-z+1/2
-x,-x+y,-z+1/2
x-y,-y,-z+1/2
-x,-y,-z
y,-x+y,-z
x-y,x,-z
-y,-x,z-1/2
x,x-y,z-1/2
-x+y,y,z-1/2
x+2/3,y+1/3,z+1/3
-y+2/3,x-y+1/3,z+1/3
-x+y+2/3,-x+1/3,z+1/3
y+2/3,x+1/3,-z+5/6
-x+2/3,-x+y+1/3,-z+5/6
x-y+2/3,-y+1/3,-z+5/6
-x+2/3,-y+1/3,-z+1/3
y+2/3,-x+y+1/3,-z+1/3
x-y+2/3,x+1/3,-z+1/3
-y+2/3,-x+1/3,z-1/6
x+2/3,x-y+1/3,z-1/6
-x+y+2/3,y+1/3,z-1/6
x+1/3,y+2/3,z+2/3
-y+1/3,x-y+2/3,z+2/3
-x+y+1/3,-x+2/3,z+2/3
y+1/3,x+2/3,-z+7/6
-x+1/3,-x+y+2/3,-z+7/6
x-y+1/3,-y+2/3,-z+7/6
-x+1/3,-y+2/3,-z+2/3
y+1/3,-x+y+2/3,-z+2/3
x-y+1/3,x+2/3,-z+2/3
-y+1/3,-x+2/3,z+1/6
x+1/3,x-y+2/3,z+1/6
-x+y+1/3,y+2/3,z+1/6

loop_
_atom_site_label
_atom_site_type_symbol
_atom_site_fract_x
_atom_site_fract_y
_atom_site_fract_z
_atom_site_occupancy
_atom_site_U_iso_or_equiv
O1 O-2 -0.0063 0.1362 0.3768 1 0.0
B1 B+3 0 0 0.3784 1 0.0
Ag1 Ag+1 0.49709 0.00194 0.37609 1 0.0
